data_7206457
loop_
_publ_author_name
'Ghedini, Mauro'
'Golemme, Attilio'
'Aiello, Iolinda'
'Godbert, Nicolas'
'Termine, Roberto'
'Crispini, Alessandra'
'La Deda, Massimo'
'Lelj, Francesco'
'Amati, Mario'
'Belviso, Sandra'

_publ_section_title
;
 Liaisons between photoconductivity and molecular frame in
 organometallic Pd(ii) and Pt(ii) complexes
;
_journal_issue 35
_journal_name_full 'Journal of Materials Chemistry'
_journal_page_first 13434
_journal_paper_doi 10.1039/c1jm11926e
_journal_volume 21
_journal_year 2011
_chemical_formula_sum 'C37 H43 N3 O2 Pt'
_chemical_formula_weight 756.83
_space_group_IT_number 2
_symmetry_cell_setting triclinic
_symmetry_space_group_name_Hall '-P 1'
_symmetry_space_group_name_H-M 'P -1'
_atom_sites_solution_hydrogens geom
_atom_sites_solution_primary direct
_atom_sites_solution_secondary difmap
_audit_creation_method SHELXL-97
_cell_angle_alpha 101.049(11)
_cell_angle_beta 107.842(10)
_cell_angle_gamma 90.996(10)
_cell_formula_units_Z 4
_cell_length_a 12.833(7)
_cell_length_b 13.736(7)
_cell_length_c 20.058(11)
_cell_measurement_reflns_used 8693
_cell_measurement_temperature 298(2)
_cell_measurement_theta_max 27.40
_cell_measurement_theta_min 2.18
_cell_volume 3292(3)
_computing_cell_refinement 'Bruker SMART'
_computing_data_collection 'Bruker SMART'
_computing_data_reduction 'Bruker SAINT'
_computing_molecular_graphics 'Bruker SHELXTL'
_computing_publication_material 'Bruker SHELXTL'
_computing_structure_refinement 'Bruker SHELXTL'
_computing_structure_solution 'Bruker SHELXTL'
_diffrn_ambient_temperature 298(2)
_diffrn_measured_fraction_theta_full 0.994
_diffrn_measured_fraction_theta_max 0.994
_diffrn_measurement_device_type 'CCD area detector'
_diffrn_measurement_method 'phi and omega scans'
_diffrn_radiation_monochromator graphite
_diffrn_radiation_source 'sealed tube'
_diffrn_radiation_type MoK\a
_diffrn_radiation_wavelength 0.71073
_diffrn_reflns_av_R_equivalents 0.0360
_diffrn_reflns_av_sigmaI/netI 0.0386
_diffrn_reflns_limit_h_max 16
_diffrn_reflns_limit_h_min -16
_diffrn_reflns_limit_k_max 17
_diffrn_reflns_limit_k_min -17
_diffrn_reflns_limit_l_max 25
_diffrn_reflns_limit_l_min -25
_diffrn_reflns_number 46321
_diffrn_reflns_theta_full 26.37
_diffrn_reflns_theta_max 26.37
_diffrn_reflns_theta_min 1.67
_exptl_absorpt_coefficient_mu 4.298
_exptl_absorpt_correction_T_max 0.6943
_exptl_absorpt_correction_T_min 0.6390
_exptl_absorpt_correction_type sphere
_exptl_absorpt_process_details SADABS
_exptl_crystal_colour orange
_exptl_crystal_density_diffrn 1.527
_exptl_crystal_density_method 'not measured'
_exptl_crystal_description plate
_exptl_crystal_F_000 1520
_exptl_crystal_size_max 0.10
_exptl_crystal_size_mid 0.10
_exptl_crystal_size_min 0.08
_refine_diff_density_max 1.251
_refine_diff_density_min -0.807
_refine_diff_density_rms 0.087
_refine_ls_extinction_method none
_refine_ls_goodness_of_fit_ref 1.031
_refine_ls_hydrogen_treatment constr
_refine_ls_matrix_type full
_refine_ls_number_parameters 775
_refine_ls_number_reflns 13391
_refine_ls_number_restraints 0
_refine_ls_restrained_S_all 1.031
_refine_ls_R_factor_all 0.0502
_refine_ls_R_factor_gt 0.0295
_refine_ls_shift/su_max 0.003
_refine_ls_shift/su_mean 0.000
_refine_ls_structure_factor_coef Fsqd
_refine_ls_weighting_details 'calc w=1/[\s^2^(Fo^2^)+(0.0283P)^2^+4.0033P] where P=(Fo^2^+2Fc^2^)/3'
_refine_ls_weighting_scheme calc
_refine_ls_wR_factor_gt 0.0660
_refine_ls_wR_factor_ref 0.0766
_reflns_number_gt 10157
_reflns_number_total 13391
_reflns_threshold_expression >2sigma(I)
_cod_data_source_file c1jm11926e.txt
_cod_data_source_block (AZPTON)
_cod_depositor_comments
;
The following automatic conversions were performed:

'_symmetry_cell_setting' value 'Triclinic' changed to 'triclinic'
according to /home/saulius/struct/CIF-dictionaries/cif_core.dic
dictionary named 'cif_core.dic' version 2.4.1 from 2010-06-29.

Automatic conversion script
Id: cif_fix_values 1715 2011-07-08 13:25:40Z adriana 
;
_cod_database_code 7206457

loop_
_symmetry_equiv_pos_as_xyz
'x, y, z'
'-x, -y, -z'

loop_
_atom_site_label
_atom_site_type_symbol
_atom_site_fract_x
_atom_site_fract_y
_atom_site_fract_z
_atom_site_U_iso_or_equiv
_atom_site_adp_type
_atom_site_occupancy
_atom_site_symmetry_multiplicity
_atom_site_calc_flag
_atom_site_refinement_flags
Pt1 Pt 0.230932(13) 0.160688(12) 0.382224(9) 0.04181(6) Uani 1 1 d .
Pt2 Pt 0.282745(14) 0.386249(12) 0.681874(9) 0.04616(6) Uani 1 1 d .
O1 O 0.0766(2) 0.1073(2) 0.31909(16) 0.0535(8) Uani 1 1 d .
O2 O -0.3037(3) 0.0377(3) 0.2565(3) 0.0919(13) Uani 1 1 d .
O3 O 0.1646(2) 0.3724(2) 0.58477(16) 0.0523(8) Uani 1 1 d .
O4 O -0.0077(3) 0.3928(2) 0.34479(17) 0.0607(9) Uani 1 1 d .
N1 N 0.1958(3) 0.1211(2) 0.46447(19) 0.0415(8) Uani 1 1 d .
N2 N 0.2681(3) 0.1960(3) 0.3007(2) 0.0477(9) Uani 1 1 d .
N3 N 0.3683(3) 0.2189(3) 0.3077(2) 0.0582(11) Uani 1 1 d .
N4 N 0.3935(3) 0.4324(3) 0.6407(2) 0.0481(9) Uani 1 1 d .
N5 N 0.1792(3) 0.3214(3) 0.7187(2) 0.0502(9) Uani 1 1 d .
N6 N 0.2130(4) 0.3012(3) 0.7808(2) 0.0656(11) Uani 1 1 d .
C1 C 0.0954(3) 0.1139(3) 0.4669(2) 0.0463(10) Uani 1 1 d .
H1A H 0.0888 0.1100 0.5113 0.056 Uiso 1 1 calc R
C2 C -0.0033(3) 0.1112(3) 0.4119(2) 0.0456(10) Uani 1 1 d .
C3 C -0.0086(4) 0.0995(3) 0.3398(3) 0.0479(11) Uani 1 1 d .
C4 C -0.1099(4) 0.0744(4) 0.2871(3) 0.0573(12) Uani 1 1 d .
H4A H -0.1140 0.0633 0.2391 0.069 Uiso 1 1 calc R
C5 C -0.2031(4) 0.0658(4) 0.3052(3) 0.0635(14) Uani 1 1 d .
C6 C -0.1994(4) 0.0845(4) 0.3764(3) 0.0684(15) Uani 1 1 d .
H6A H -0.2639 0.0833 0.3883 0.082 Uiso 1 1 calc R
C7 C -0.1019(4) 0.1045(4) 0.4279(3) 0.0564(12) Uani 1 1 d .
H7A H -0.0995 0.1141 0.4755 0.068 Uiso 1 1 calc R
C8 C -0.3111(6) 0.0008(7) 0.1848(4) 0.131(3) Uani 1 1 d .
H8A H -0.2544 -0.0443 0.1823 0.157 Uiso 1 1 calc R
H8B H -0.3009 0.0552 0.1623 0.157 Uiso 1 1 calc R
C9 C -0.4243(9) -0.0541(12) 0.1462(6) 0.230(8) Uani 1 1 d .
H9A H -0.4132 -0.1241 0.1444 0.277 Uiso 1 1 calc R
H9B H -0.4669 -0.0362 0.1785 0.277 Uiso 1 1 calc R
C10 C -0.4769(9) -0.0503(13) 0.0953(8) 0.267(9) Uani 1 1 d .
H10A H -0.4335 -0.0666 0.0633 0.320 Uiso 1 1 calc R
H10B H -0.4890 0.0195 0.0975 0.320 Uiso 1 1 calc R
C11 C -0.5924(8) -0.1079(10) 0.0542(7) 0.198(6) Uani 1 1 d .
H11A H -0.5879 -0.1524 0.0115 0.238 Uiso 1 1 calc R
H11B H -0.6105 -0.1484 0.0844 0.238 Uiso 1 1 calc R
C12 C -0.6719(10) -0.0505(12) 0.0354(7) 0.212(7) Uani 1 1 d .
H12A H -0.6477 -0.0018 0.0130 0.254 Uiso 1 1 calc R
H12B H -0.6846 -0.0145 0.0784 0.254 Uiso 1 1 calc R
C13 C -0.7777(8) -0.1017(11) -0.0140(6) 0.227(7) Uani 1 1 d .
H13A H -0.8311 -0.0539 -0.0233 0.341 Uiso 1 1 calc R
H13B H -0.8029 -0.1503 0.0074 0.341 Uiso 1 1 calc R
H13C H -0.7676 -0.1342 -0.0582 0.341 Uiso 1 1 calc R
C14 C 0.2797(3) 0.0982(3) 0.5230(2) 0.0427(10) Uani 1 1 d .
C15 C 0.2943(4) 0.1464(3) 0.5923(3) 0.0542(12) Uani 1 1 d .
H15A H 0.2459 0.1927 0.6016 0.065 Uiso 1 1 calc R
C16 C 0.3790(4) 0.1271(4) 0.6476(3) 0.0612(13) Uani 1 1 d .
H16A H 0.3884 0.1613 0.6940 0.073 Uiso 1 1 calc R
C17 C 0.4503(4) 0.0577(4) 0.6354(3) 0.0674(15) Uani 1 1 d .
C18 C 0.4330(4) 0.0081(4) 0.5666(3) 0.0614(13) Uani 1 1 d .
H18A H 0.4795 -0.0402 0.5575 0.074 Uiso 1 1 calc R
C19 C 0.3484(4) 0.0277(3) 0.5103(3) 0.0493(11) Uani 1 1 d .
H19A H 0.3384 -0.0072 0.4639 0.059 Uiso 1 1 calc R
C20 C 0.5458(5) 0.0379(5) 0.6954(4) 0.104(2) Uani 1 1 d .
H20A H 0.5225 0.0437 0.7375 0.125 Uiso 1 1 calc R
H20B H 0.5615 -0.0308 0.6826 0.125 Uiso 1 1 calc R
C21 C 0.6455(4) 0.0980(5) 0.7150(3) 0.0757(16) Uani 1 1 d .
H21A H 0.6290 0.1665 0.7274 0.091 Uiso 1 1 calc R
H21B H 0.6680 0.0921 0.6726 0.091 Uiso 1 1 calc R
C22 C 0.7408(5) 0.0818(5) 0.7730(3) 0.0890(19) Uani 1 1 d .
H22A H 0.7162 0.0860 0.8145 0.107 Uiso 1 1 calc R
H22B H 0.7559 0.0131 0.7598 0.107 Uiso 1 1 calc R
C23 C 0.8420(6) 0.1370(7) 0.7971(4) 0.124(3) Uani 1 1 d .
H23A H 0.8281 0.2052 0.8135 0.149 Uiso 1 1 calc R
H23B H 0.8650 0.1363 0.7553 0.149 Uiso 1 1 calc R
C24 C 0.9366(6) 0.1151(7) 0.8521(5) 0.130(3) Uani 1 1 d .
H24A H 0.9138 0.1168 0.8941 0.157 Uiso 1 1 calc R
H24B H 0.9496 0.0466 0.8360 0.157 Uiso 1 1 calc R
C25 C 1.0380(7) 0.1687(11) 0.8758(6) 0.212(6) Uani 1 1 d .
H25A H 1.0871 0.1420 0.9133 0.318 Uiso 1 1 calc R
H25B H 1.0298 0.2372 0.8937 0.318 Uiso 1 1 calc R
H25C H 1.0673 0.1642 0.8368 0.318 Uiso 1 1 calc R
C26 C 0.3855(3) 0.2128(3) 0.4285(3) 0.0458(10) Uani 1 1 d .
C27 C 0.4540(4) 0.2384(3) 0.4990(3) 0.0519(11) Uani 1 1 d .
H27A H 0.4256 0.2343 0.5359 0.062 Uiso 1 1 calc R
C28 C 0.5633(4) 0.2699(4) 0.5153(3) 0.0635(13) Uani 1 1 d .
H28A H 0.6069 0.2866 0.5630 0.076 Uiso 1 1 calc R
C29 C 0.6091(4) 0.2771(4) 0.4632(3) 0.0719(16) Uani 1 1 d .
H29A H 0.6836 0.2959 0.4753 0.086 Uiso 1 1 calc R
C30 C 0.5451(4) 0.2566(4) 0.3936(3) 0.0691(15) Uani 1 1 d .
H30A H 0.5746 0.2619 0.3574 0.083 Uiso 1 1 calc R
C31 C 0.4341(4) 0.2272(4) 0.3776(3) 0.0526(12) Uani 1 1 d .
C32 C 0.1952(4) 0.1952(4) 0.2314(3) 0.0524(11) Uani 1 1 d .
C33 C 0.0935(4) 0.2300(4) 0.2243(3) 0.0577(12) Uani 1 1 d .
H33A H 0.0715 0.2516 0.2644 0.069 Uiso 1 1 calc R
C34 C 0.0254(5) 0.2326(5) 0.1576(3) 0.0797(17) Uani 1 1 d .
H34A H -0.0430 0.2573 0.1528 0.096 Uiso 1 1 calc R
C35 C 0.0544(5) 0.2002(6) 0.0981(3) 0.092(2) Uani 1 1 d .
H35A H 0.0063 0.2015 0.0530 0.110 Uiso 1 1 calc R
C36 C 0.1561(6) 0.1655(5) 0.1056(3) 0.0886(19) Uani 1 1 d .
H36A H 0.1775 0.1437 0.0653 0.106 Uiso 1 1 calc R
C37 C 0.2264(4) 0.1628(4) 0.1721(3) 0.0684(15) Uani 1 1 d .
H37A H 0.2951 0.1389 0.1768 0.082 Uiso 1 1 calc R
C38 C 0.3689(4) 0.4470(3) 0.5749(3) 0.0527(12) Uani 1 1 d .
H38A H 0.4282 0.4687 0.5625 0.063 Uiso 1 1 calc R
C39 C 0.2690(4) 0.4353(3) 0.5213(2) 0.0474(10) Uani 1 1 d .
C40 C 0.1703(4) 0.3962(3) 0.5270(2) 0.0463(10) Uani 1 1 d .
C41 C 0.0748(4) 0.3830(3) 0.4679(2) 0.0507(11) Uani 1 1 d .
H41A H 0.0087 0.3595 0.4716 0.061 Uiso 1 1 calc R
C42 C 0.0783(4) 0.4043(3) 0.4052(3) 0.0512(11) Uani 1 1 d .
C43 C 0.1761(4) 0.4398(4) 0.3984(3) 0.0597(13) Uani 1 1 d .
H43A H 0.1775 0.4533 0.3550 0.072 Uiso 1 1 calc R
C44 C 0.2680(4) 0.4546(4) 0.4547(3) 0.0568(12) Uani 1 1 d .
H44A H 0.3329 0.4783 0.4497 0.068 Uiso 1 1 calc R
C45 C -0.1122(4) 0.3597(4) 0.3451(3) 0.0576(12) Uani 1 1 d .
H45A H -0.1381 0.4080 0.3773 0.069 Uiso 1 1 calc R
H45B H -0.1093 0.2967 0.3605 0.069 Uiso 1 1 calc R
C46 C -0.1868(4) 0.3478(4) 0.2693(3) 0.0617(13) Uani 1 1 d .
H46A H -0.1850 0.4109 0.2546 0.074 Uiso 1 1 calc R
H46B H -0.1585 0.2996 0.2385 0.074 Uiso 1 1 calc R
C47 C -0.3033(4) 0.3148(4) 0.2585(3) 0.0633(13) Uani 1 1 d .
H47A H -0.3325 0.3636 0.2883 0.076 Uiso 1 1 calc R
H47B H -0.3054 0.2522 0.2738 0.076 Uiso 1 1 calc R
C48 C -0.3754(4) 0.3016(4) 0.1814(3) 0.0694(14) Uani 1 1 d .
H48A H -0.3724 0.3643 0.1663 0.083 Uiso 1 1 calc R
H48B H -0.3454 0.2530 0.1519 0.083 Uiso 1 1 calc R
C49 C -0.4930(5) 0.2687(5) 0.1677(3) 0.0841(18) Uani 1 1 d .
H49A H -0.4969 0.2036 0.1793 0.101 Uiso 1 1 calc R
H49B H -0.5222 0.3146 0.1993 0.101 Uiso 1 1 calc R
C50 C -0.5628(5) 0.2631(6) 0.0925(4) 0.107(2) Uani 1 1 d .
H50A H -0.6373 0.2430 0.0874 0.161 Uiso 1 1 calc R
H50B H -0.5364 0.2155 0.0610 0.161 Uiso 1 1 calc R
H50C H -0.5596 0.3273 0.0806 0.161 Uiso 1 1 calc R
C51 C 0.5090(4) 0.4442(3) 0.6785(2) 0.0497(11) Uani 1 1 d .
C52 C 0.5625(4) 0.3637(4) 0.6961(3) 0.0611(13) Uani 1 1 d .
H52A H 0.5244 0.3013 0.6841 0.073 Uiso 1 1 calc R
C53 C 0.6727(4) 0.3752(4) 0.7317(3) 0.0704(15) Uani 1 1 d .
H53A H 0.7096 0.3198 0.7428 0.084 Uiso 1 1 calc R
C54 C 0.7305(4) 0.4674(5) 0.7517(3) 0.0689(15) Uani 1 1 d .
C55 C 0.6747(4) 0.5459(4) 0.7336(3) 0.0679(14) Uani 1 1 d .
H55A H 0.7120 0.6088 0.7470 0.081 Uiso 1 1 calc R
C56 C 0.5657(4) 0.5355(4) 0.6965(3) 0.0614(13) Uani 1 1 d .
H56A H 0.5297 0.5904 0.6834 0.074 Uiso 1 1 calc R
C57 C 0.8517(5) 0.4805(6) 0.7946(4) 0.097(2) Uani 1 1 d .
H57A H 0.8868 0.4219 0.7797 0.116 Uiso 1 1 calc R
H57B H 0.8858 0.5373 0.7846 0.116 Uiso 1 1 calc R
C58 C 0.8686(9) 0.4949(17) 0.8675(7) 0.363(16) Uani 1 1 d .
H58A H 0.9454 0.4824 0.8848 0.436 Uiso 1 1 calc R
H58B H 0.8684 0.5666 0.8800 0.436 Uiso 1 1 calc R
C59 C 0.8343(9) 0.4695(11) 0.9131(6) 0.201(6) Uani 1 1 d .
H59A H 0.8428 0.3987 0.9023 0.241 Uiso 1 1 calc R
H59B H 0.7565 0.4743 0.8909 0.241 Uiso 1 1 calc R
C60 C 0.8351(8) 0.4791(12) 0.9899(6) 0.218(7) Uani 1 1 d .
H60A H 0.9114 0.5007 1.0166 0.261 Uiso 1 1 calc R
H60B H 0.7959 0.5380 0.9967 0.261 Uiso 1 1 calc R
C61 C 0.8093(11) 0.429(2) 1.0285(8) 0.390(18) Uani 1 1 d .
H61A H 0.8475 0.3694 1.0228 0.468 Uiso 1 1 calc R
H61B H 0.7322 0.4086 1.0040 0.468 Uiso 1 1 calc R
C62 C 0.8166(13) 0.4482(11) 1.0956(7) 0.255(9) Uani 1 1 d .
H62A H 0.7836 0.3925 1.1066 0.382 Uiso 1 1 calc R
H62B H 0.7792 0.5063 1.1058 0.382 Uiso 1 1 calc R
H62C H 0.8926 0.4597 1.1243 0.382 Uiso 1 1 calc R
C63 C 0.3727(4) 0.3936(3) 0.7823(2) 0.0500(11) Uani 1 1 d .
C64 C 0.4733(5) 0.4411(4) 0.8257(3) 0.0716(15) Uani 1 1 d .
H64A H 0.5134 0.4782 0.8063 0.086 Uiso 1 1 calc R
C65 C 0.5155(5) 0.4351(5) 0.8958(3) 0.0848(18) Uani 1 1 d .
H65A H 0.5827 0.4696 0.9230 0.102 Uiso 1 1 calc R
C66 C 0.4619(5) 0.3800(5) 0.9273(3) 0.090(2) Uani 1 1 d .
H66A H 0.4933 0.3748 0.9747 0.108 Uiso 1 1 calc R
C67 C 0.3625(5) 0.3335(5) 0.8880(3) 0.0868(19) Uani 1 1 d .
H67A H 0.3241 0.2965 0.9084 0.104 Uiso 1 1 calc R
C68 C 0.3175(5) 0.3412(4) 0.8168(3) 0.0652(14) Uani 1 1 d .
C69 C 0.0689(4) 0.2824(3) 0.6791(2) 0.0489(11) Uani 1 1 d .
C70 C 0.0379(4) 0.1842(4) 0.6733(3) 0.0622(13) Uani 1 1 d .
H70A H 0.0888 0.1424 0.6940 0.075 Uiso 1 1 calc R
C71 C -0.0677(5) 0.1490(4) 0.6373(3) 0.0679(14) Uani 1 1 d .
H71A H -0.0891 0.0824 0.6330 0.082 Uiso 1 1 calc R
C72 C -0.1427(4) 0.2095(4) 0.6072(3) 0.0700(15) Uani 1 1 d .
H72A H -0.2153 0.1849 0.5832 0.084 Uiso 1 1 calc R
C73 C -0.1109(4) 0.3064(4) 0.6126(3) 0.0695(15) Uani 1 1 d .
H73A H -0.1620 0.3482 0.5921 0.083 Uiso 1 1 calc R
C74 C -0.0043(4) 0.3430(4) 0.6478(3) 0.0590(12) Uani 1 1 d .
H74A H 0.0177 0.4088 0.6502 0.071 Uiso 1 1 calc R

loop_
_atom_site_aniso_label
_atom_site_aniso_U_11
_atom_site_aniso_U_22
_atom_site_aniso_U_33
_atom_site_aniso_U_23
_atom_site_aniso_U_13
_atom_site_aniso_U_12
Pt1 0.03758(9) 0.04256(10) 0.04936(11) 0.01237(8) 0.01802(8) 0.00041(7)
Pt2 0.05094(11) 0.04424(10) 0.04660(11) 0.01380(8) 0.01745(8) 0.00433(8)
O1 0.0438(17) 0.071(2) 0.0460(18) 0.0085(16) 0.0173(14) -0.0093(15)
O2 0.044(2) 0.111(3) 0.108(4) 0.038(3) -0.003(2) -0.017(2)
O3 0.0510(18) 0.063(2) 0.0457(18) 0.0173(15) 0.0159(15) 0.0044(15)
O4 0.060(2) 0.073(2) 0.050(2) 0.0230(17) 0.0128(17) 0.0021(17)
N1 0.0413(19) 0.0394(19) 0.047(2) 0.0091(16) 0.0191(17) 0.0015(15)
N2 0.042(2) 0.051(2) 0.058(2) 0.0237(19) 0.0199(18) 0.0049(17)
N3 0.044(2) 0.074(3) 0.069(3) 0.034(2) 0.024(2) 0.005(2)
N4 0.048(2) 0.047(2) 0.051(2) 0.0127(18) 0.0166(18) 0.0010(17)
N5 0.057(2) 0.050(2) 0.050(2) 0.0163(18) 0.0207(19) 0.0065(18)
N6 0.065(3) 0.078(3) 0.058(3) 0.025(2) 0.018(2) 0.000(2)
C1 0.049(3) 0.045(2) 0.051(3) 0.011(2) 0.026(2) 0.002(2)
C2 0.041(2) 0.040(2) 0.059(3) 0.012(2) 0.020(2) 0.0020(19)
C3 0.044(2) 0.041(2) 0.060(3) 0.014(2) 0.018(2) -0.0011(19)
C4 0.050(3) 0.060(3) 0.058(3) 0.015(2) 0.012(2) -0.005(2)
C5 0.046(3) 0.055(3) 0.086(4) 0.027(3) 0.008(3) -0.004(2)
C6 0.041(3) 0.073(4) 0.100(5) 0.029(3) 0.030(3) -0.001(2)
C7 0.048(3) 0.060(3) 0.070(3) 0.018(3) 0.027(2) 0.002(2)
C8 0.075(5) 0.194(9) 0.095(6) 0.043(6) -0.020(4) -0.050(5)
C9 0.147(10) 0.355(19) 0.133(9) 0.109(11) -0.066(8) -0.109(11)
C10 0.135(10) 0.36(2) 0.237(16) 0.151(16) -0.090(10) -0.084(12)
C11 0.090(7) 0.234(15) 0.203(12) 0.014(10) -0.030(8) -0.008(8)
C12 0.139(11) 0.286(19) 0.179(13) 0.015(12) 0.031(10) -0.060(12)
C13 0.098(7) 0.328(18) 0.192(12) -0.025(12) 0.002(8) -0.033(9)
C14 0.040(2) 0.040(2) 0.048(3) 0.009(2) 0.014(2) -0.0022(19)
C15 0.058(3) 0.046(3) 0.058(3) 0.006(2) 0.020(2) -0.004(2)
C16 0.070(3) 0.058(3) 0.050(3) 0.014(2) 0.008(3) -0.015(3)
C17 0.054(3) 0.068(3) 0.079(4) 0.040(3) 0.003(3) -0.013(3)
C18 0.044(3) 0.065(3) 0.085(4) 0.033(3) 0.024(3) 0.007(2)
C19 0.047(3) 0.048(3) 0.060(3) 0.013(2) 0.026(2) 0.001(2)
C20 0.079(4) 0.116(5) 0.105(5) 0.068(5) -0.015(4) -0.020(4)
C21 0.058(3) 0.086(4) 0.080(4) 0.035(3) 0.007(3) 0.004(3)
C22 0.073(4) 0.093(5) 0.085(4) 0.031(4) -0.006(3) -0.004(3)
C23 0.072(4) 0.177(8) 0.112(6) 0.072(6) -0.013(4) -0.016(5)
C24 0.078(5) 0.158(8) 0.130(7) 0.044(6) -0.013(5) -0.004(5)
C25 0.089(7) 0.351(18) 0.181(11) 0.116(12) -0.013(7) -0.029(9)
C26 0.036(2) 0.040(2) 0.066(3) 0.016(2) 0.020(2) 0.0031(18)
C27 0.043(2) 0.049(3) 0.063(3) 0.012(2) 0.016(2) -0.002(2)
C28 0.047(3) 0.064(3) 0.074(4) 0.019(3) 0.010(3) -0.004(2)
C29 0.041(3) 0.087(4) 0.094(4) 0.043(3) 0.016(3) -0.002(3)
C30 0.042(3) 0.097(4) 0.085(4) 0.049(3) 0.025(3) 0.006(3)
C31 0.039(2) 0.062(3) 0.062(3) 0.028(2) 0.014(2) 0.004(2)
C32 0.047(3) 0.057(3) 0.058(3) 0.021(2) 0.018(2) -0.002(2)
C33 0.047(3) 0.069(3) 0.061(3) 0.023(3) 0.017(2) 0.003(2)
C34 0.057(3) 0.108(5) 0.074(4) 0.032(4) 0.013(3) 0.004(3)
C35 0.077(4) 0.133(6) 0.060(4) 0.033(4) 0.006(3) -0.004(4)
C36 0.089(5) 0.121(6) 0.061(4) 0.022(4) 0.030(4) 0.000(4)
C37 0.063(3) 0.086(4) 0.065(4) 0.025(3) 0.028(3) 0.007(3)
C38 0.058(3) 0.046(3) 0.063(3) 0.017(2) 0.029(3) 0.005(2)
C39 0.055(3) 0.043(2) 0.047(3) 0.012(2) 0.018(2) 0.006(2)
C40 0.055(3) 0.046(2) 0.044(3) 0.015(2) 0.020(2) 0.011(2)
C41 0.051(3) 0.048(3) 0.057(3) 0.017(2) 0.019(2) 0.006(2)
C42 0.059(3) 0.045(3) 0.050(3) 0.014(2) 0.015(2) 0.009(2)
C43 0.067(3) 0.067(3) 0.052(3) 0.025(3) 0.021(3) 0.003(3)
C44 0.061(3) 0.063(3) 0.054(3) 0.019(2) 0.026(3) 0.000(2)
C45 0.065(3) 0.058(3) 0.055(3) 0.017(2) 0.024(3) 0.008(2)
C46 0.063(3) 0.068(3) 0.056(3) 0.019(3) 0.019(3) 0.005(3)
C47 0.065(3) 0.065(3) 0.065(3) 0.013(3) 0.028(3) 0.005(3)
C48 0.062(3) 0.081(4) 0.067(4) 0.016(3) 0.022(3) -0.002(3)
C49 0.072(4) 0.096(5) 0.086(5) 0.015(4) 0.031(3) -0.003(3)
C50 0.069(4) 0.150(7) 0.092(5) 0.031(5) 0.008(4) -0.017(4)
C51 0.054(3) 0.049(3) 0.048(3) 0.009(2) 0.019(2) 0.003(2)
C52 0.056(3) 0.048(3) 0.068(3) 0.009(2) 0.006(3) -0.001(2)
C53 0.058(3) 0.063(3) 0.077(4) 0.012(3) 0.004(3) 0.008(3)
C54 0.053(3) 0.091(4) 0.057(3) 0.016(3) 0.011(3) -0.011(3)
C55 0.066(3) 0.061(3) 0.076(4) 0.017(3) 0.021(3) -0.014(3)
C56 0.062(3) 0.054(3) 0.071(3) 0.019(3) 0.023(3) -0.005(2)
C57 0.066(4) 0.131(6) 0.082(5) 0.033(4) 0.003(3) -0.019(4)
C58 0.119(9) 0.83(5) 0.142(11) 0.217(19) -0.023(7) -0.171(16)
C59 0.122(8) 0.335(18) 0.132(10) 0.080(11) 0.004(7) -0.025(10)
C60 0.104(7) 0.40(2) 0.142(10) 0.144(12) -0.023(7) -0.035(10)
C61 0.139(11) 0.93(6) 0.220(16) 0.36(3) 0.069(11) 0.091(19)
C62 0.38(2) 0.318(18) 0.199(13) 0.166(13) 0.203(15) 0.181(17)
C63 0.063(3) 0.044(2) 0.042(3) 0.004(2) 0.019(2) 0.003(2)
C64 0.070(3) 0.086(4) 0.056(3) 0.015(3) 0.016(3) -0.007(3)
C65 0.079(4) 0.107(5) 0.055(4) 0.015(3) 0.005(3) -0.010(4)
C66 0.088(5) 0.127(6) 0.053(4) 0.035(4) 0.011(3) 0.001(4)
C67 0.087(4) 0.118(5) 0.061(4) 0.044(4) 0.019(3) -0.006(4)
C68 0.071(3) 0.073(4) 0.052(3) 0.019(3) 0.017(3) 0.003(3)
C69 0.054(3) 0.052(3) 0.046(3) 0.017(2) 0.020(2) 0.004(2)
C70 0.070(3) 0.051(3) 0.071(3) 0.021(3) 0.024(3) 0.012(3)
C71 0.073(4) 0.050(3) 0.079(4) 0.013(3) 0.023(3) -0.002(3)
C72 0.058(3) 0.068(4) 0.079(4) 0.006(3) 0.019(3) -0.003(3)
C73 0.059(3) 0.064(3) 0.088(4) 0.024(3) 0.020(3) 0.012(3)
C74 0.062(3) 0.050(3) 0.069(3) 0.019(3) 0.024(3) 0.003(2)

loop_
_atom_type_symbol
_atom_type_description
_atom_type_scat_dispersion_real
_atom_type_scat_dispersion_imag
_atom_type_scat_source
C C 0.0033 0.0016 'International Tables Vol C Tables 4.2.6.8 and 6.1.1.4'
H H 0.0000 0.0000 'International Tables Vol C Tables 4.2.6.8 and 6.1.1.4'
N N 0.0061 0.0033 'International Tables Vol C Tables 4.2.6.8 and 6.1.1.4'
O O 0.0106 0.0060 'International Tables Vol C Tables 4.2.6.8 and 6.1.1.4'
Pt Pt -1.7033 8.3905 'International Tables Vol C Tables 4.2.6.8 and 6.1.1.4'

loop_
_geom_angle_atom_site_label_1
_geom_angle_atom_site_label_2
_geom_angle_atom_site_label_3
_geom_angle
C26 Pt1 N2 78.94(17)
C26 Pt1 N1 100.67(16)
N2 Pt1 N1 178.22(14)
C26 Pt1 O1 170.55(15)
N2 Pt1 O1 91.80(14)
N1 Pt1 O1 88.53(13)
C63 Pt2 N5 78.59(18)
C63 Pt2 N4 101.55(18)
N5 Pt2 N4 171.90(15)
C63 Pt2 O3 168.77(16)
N5 Pt2 O3 90.54(15)
N4 Pt2 O3 89.61(14)
C3 O1 Pt1 126.5(3)
C5 O2 C8 118.7(5)
C40 O3 Pt2 129.8(3)
C42 O4 C45 119.3(4)
C1 N1 C14 116.6(4)
C1 N1 Pt1 122.3(3)
C14 N1 Pt1 121.1(3)
N3 N2 C32 113.6(4)
N3 N2 Pt1 119.2(3)
C32 N2 Pt1 127.1(3)
N2 N3 C31 111.2(4)
C38 N4 C51 113.7(4)
C38 N4 Pt2 123.6(3)
C51 N4 Pt2 122.5(3)
N6 N5 C69 113.5(4)
N6 N5 Pt2 119.8(3)
C69 N5 Pt2 126.3(3)
N5 N6 C68 111.4(4)
N1 C1 C2 128.7(4)
C1 C2 C7 118.4(4)
C1 C2 C3 122.6(4)
C7 C2 C3 118.3(4)
O1 C3 C4 117.4(4)
O1 C3 C2 123.6(4)
C4 C3 C2 118.9(4)
C5 C4 C3 120.5(5)
O2 C5 C4 123.4(5)
O2 C5 C6 115.8(5)
C4 C5 C6 120.8(5)
C7 C6 C5 119.3(5)
C6 C7 C2 121.9(5)
O2 C8 C9 108.4(8)
C10 C9 C8 127.4(13)
C9 C10 C11 128.0(15)
C12 C11 C10 114.3(13)
C11 C12 C13 115.8(14)
C19 C14 C15 119.0(4)
C19 C14 N1 119.4(4)
C15 C14 N1 121.6(4)
C16 C15 C14 120.8(5)
C15 C16 C17 120.8(5)
C18 C17 C16 117.8(5)
C18 C17 C20 120.7(6)
C16 C17 C20 121.4(6)
C17 C18 C19 121.9(5)
C14 C19 C18 119.6(5)
C21 C20 C17 118.6(5)
C20 C21 C22 120.7(5)
C23 C22 C21 125.5(6)
C22 C23 C24 123.9(7)
C25 C24 C23 124.3(9)
C27 C26 C31 114.8(4)
C27 C26 Pt1 134.6(3)
C31 C26 Pt1 110.6(3)
C28 C27 C26 121.3(5)
C29 C28 C27 121.7(5)
C30 C29 C28 119.5(5)
C29 C30 C31 118.5(5)
N3 C31 C26 118.7(4)
N3 C31 C30 117.2(4)
C26 C31 C30 123.9(5)
C37 C32 C33 120.1(5)
C37 C32 N2 120.6(4)
C33 C32 N2 119.3(4)
C34 C33 C32 119.0(5)
C35 C34 C33 121.9(6)
C34 C35 C36 118.8(6)
C37 C36 C35 120.5(6)
C32 C37 C36 119.7(5)
N4 C38 C39 130.3(4)
C38 C39 C44 117.6(4)
C38 C39 C40 124.0(4)
C44 C39 C40 118.1(4)
O3 C40 C41 118.5(4)
O3 C40 C39 122.4(4)
C41 C40 C39 119.1(4)
C42 C41 C40 120.2(4)
O4 C42 C41 125.3(4)
O4 C42 C43 113.7(4)
C41 C42 C43 121.0(5)
C44 C43 C42 119.7(4)
C43 C44 C39 121.7(5)
O4 C45 C46 105.9(4)
C47 C46 C45 114.4(4)
C46 C47 C48 113.0(4)
C49 C48 C47 115.1(5)
C50 C49 C48 113.5(5)
C52 C51 C56 119.9(5)
C52 C51 N4 119.7(4)
C56 C51 N4 120.4(4)
C51 C52 C53 119.4(5)
C52 C53 C54 121.3(5)
C55 C54 C53 117.7(5)
C55 C54 C57 121.2(6)
C53 C54 C57 121.0(6)
C54 C55 C56 121.8(5)
C55 C56 C51 119.8(5)
C58 C57 C54 112.0(7)
C59 C58 C57 143.8(14)
C58 C59 C60 151.7(15)
C61 C60 C59 139.9(19)
C60 C61 C62 133(3)
C64 C63 C68 114.6(5)
C64 C63 Pt2 134.7(4)
C68 C63 Pt2 110.6(4)
C65 C64 C63 122.1(5)
C64 C65 C66 122.0(6)
C67 C66 C65 118.5(5)
C66 C67 C68 119.9(6)
N6 C68 C67 118.2(5)
N6 C68 C63 118.9(5)
C67 C68 C63 122.8(5)
C74 C69 C70 120.6(5)
C74 C69 N5 119.6(4)
C70 C69 N5 119.8(4)
C71 C70 C69 119.2(5)
C70 C71 C72 120.9(5)
C71 C72 C73 119.5(5)
C72 C73 C74 120.5(5)
C69 C74 C73 119.3(5)

loop_
_geom_bond_atom_site_label_1
_geom_bond_atom_site_label_2
_geom_bond_distance
Pt1 C26 1.969(4)
Pt1 N2 1.978(4)
Pt1 N1 2.003(3)
Pt1 O1 2.030(3)
Pt2 C63 1.974(5)
Pt2 N5 1.979(4)
Pt2 N4 1.999(4)
Pt2 O3 2.041(3)
O1 C3 1.292(5)
O2 C5 1.354(6)
O2 C8 1.402(9)
O3 C40 1.284(5)
O4 C42 1.347(5)
O4 C45 1.412(6)
N1 C1 1.307(5)
N1 C14 1.419(5)
N2 N3 1.277(5)
N2 C32 1.416(6)
N3 C31 1.379(6)
N4 C38 1.314(6)
N4 C51 1.433(6)
N5 N6 1.274(5)
N5 C69 1.429(6)
N6 C68 1.361(7)
C1 C2 1.396(6)
C2 C7 1.402(6)
C2 C3 1.406(6)
C3 C4 1.389(6)
C4 C5 1.362(7)
C5 C6 1.388(8)
C6 C7 1.340(7)
C8 C9 1.525(11)
C9 C10 1.049(12)
C10 C11 1.569(14)
C11 C12 1.307(16)
C12 C13 1.482(13)
C14 C19 1.361(6)
C14 C15 1.374(6)
C15 C16 1.366(7)
C16 C17 1.373(8)
C17 C18 1.365(8)
C17 C20 1.502(7)
C18 C19 1.379(7)
C20 C21 1.415(8)
C21 C22 1.461(7)
C22 C23 1.391(8)
C23 C24 1.449(9)
C24 C25 1.383(11)
C26 C27 1.390(6)
C26 C31 1.392(6)
C27 C28 1.380(6)
C28 C29 1.364(7)
C29 C30 1.358(7)
C30 C31 1.394(6)
C32 C37 1.367(7)
C32 C33 1.373(6)
C33 C34 1.364(7)
C34 C35 1.355(8)
C35 C36 1.372(9)
C36 C37 1.369(8)
C38 C39 1.381(6)
C39 C44 1.406(6)
C39 C40 1.413(6)
C40 C41 1.400(6)
C41 C42 1.358(6)
C42 C43 1.393(7)
C43 C44 1.340(7)
C45 C46 1.504(7)
C46 C47 1.491(7)
C47 C48 1.512(7)
C48 C49 1.493(7)
C49 C50 1.486(8)
C51 C52 1.358(6)
C51 C56 1.366(6)
C52 C53 1.366(7)
C53 C54 1.381(7)
C54 C55 1.350(8)
C54 C57 1.518(8)
C55 C56 1.359(7)
C57 C58 1.385(13)
C58 C59 1.232(13)
C59 C60 1.517(15)
C60 C61 1.238(16)
C61 C62 1.294(16)
C63 C64 1.383(7)
C63 C68 1.404(7)
C64 C65 1.362(7)
C65 C66 1.371(8)
C66 C67 1.348(8)
C67 C68 1.392(7)
C69 C74 1.355(6)
C69 C70 1.372(6)
C70 C71 1.356(7)
C71 C72 1.359(7)
C72 C73 1.360(7)
C73 C74 1.367(7)

loop_
_geom_torsion_atom_site_label_1
_geom_torsion_atom_site_label_2
_geom_torsion_atom_site_label_3
_geom_torsion_atom_site_label_4
_geom_torsion
C26 Pt1 O1 C3 -167.4(8)
N2 Pt1 O1 C3 -156.0(4)
N1 Pt1 O1 C3 25.8(4)
C63 Pt2 O3 C40 168.1(7)
N5 Pt2 O3 C40 -177.4(4)
N4 Pt2 O3 C40 -5.5(4)
C26 Pt1 N1 C1 156.4(3)
N2 Pt1 N1 C1 -127(5)
O1 Pt1 N1 C1 -25.8(3)
C26 Pt1 N1 C14 -24.4(3)
N2 Pt1 N1 C14 53(5)
O1 Pt1 N1 C14 153.4(3)
C26 Pt1 N2 N3 10.6(3)
N1 Pt1 N2 N3 -67(5)
O1 Pt1 N2 N3 -167.5(3)
C26 Pt1 N2 C32 -172.4(4)
N1 Pt1 N2 C32 110(5)
O1 Pt1 N2 C32 9.5(4)
C32 N2 N3 C31 174.6(4)
Pt1 N2 N3 C31 -8.0(5)
C63 Pt2 N4 C38 -174.7(4)
N5 Pt2 N4 C38 95.1(11)
O3 Pt2 N4 C38 4.0(4)
C63 Pt2 N4 C51 11.0(4)
N5 Pt2 N4 C51 -79.2(11)
O3 Pt2 N4 C51 -170.3(3)
C63 Pt2 N5 N6 -8.5(4)
N4 Pt2 N5 N6 83.3(11)
O3 Pt2 N5 N6 174.4(4)
C63 Pt2 N5 C69 179.5(4)
N4 Pt2 N5 C69 -88.7(11)
O3 Pt2 N5 C69 2.3(4)
C69 N5 N6 C68 -179.0(4)
Pt2 N5 N6 C68 8.0(6)
C14 N1 C1 C2 -165.3(4)
Pt1 N1 C1 C2 14.0(6)
N1 C1 C2 C7 -179.1(4)
N1 C1 C2 C3 10.9(7)
Pt1 O1 C3 C4 171.1(3)
Pt1 O1 C3 C2 -11.5(6)
C1 C2 C3 O1 -12.3(7)
C7 C2 C3 O1 177.7(4)
C1 C2 C3 C4 165.1(4)
C7 C2 C3 C4 -4.8(6)
O1 C3 C4 C5 -179.4(4)
C2 C3 C4 C5 3.0(7)
C8 O2 C5 C4 10.2(8)
C8 O2 C5 C6 -168.9(6)
C3 C4 C5 O2 -177.3(5)
C3 C4 C5 C6 1.8(8)
O2 C5 C6 C7 174.4(5)
C4 C5 C6 C7 -4.7(8)
C5 C6 C7 C2 2.8(8)
C1 C2 C7 C6 -168.4(5)
C3 C2 C7 C6 2.0(7)
C5 O2 C8 C9 162.9(8)
O2 C8 C9 C10 137(2)
C8 C9 C10 C11 178.7(14)
C9 C10 C11 C12 123(3)
C10 C11 C12 C13 169.8(12)
C1 N1 C14 C19 124.8(4)
Pt1 N1 C14 C19 -54.5(5)
C1 N1 C14 C15 -56.0(5)
Pt1 N1 C14 C15 124.7(4)
C19 C14 C15 C16 2.7(6)
N1 C14 C15 C16 -176.6(4)
C14 C15 C16 C17 -1.3(7)
C15 C16 C17 C18 -0.8(7)
C15 C16 C17 C20 178.1(5)
C16 C17 C18 C19 1.4(7)
C20 C17 C18 C19 -177.4(4)
C15 C14 C19 C18 -2.0(6)
N1 C14 C19 C18 177.3(4)
C17 C18 C19 C14 0.0(7)
C18 C17 C20 C21 92.5(8)
C16 C17 C20 C21 -86.3(8)
C17 C20 C21 C22 180.0(7)
C20 C21 C22 C23 -179.3(8)
C21 C22 C23 C24 -176.4(8)
C22 C23 C24 C25 179.1(11)
N2 Pt1 C26 C27 169.3(5)
N1 Pt1 C26 C27 -12.4(5)
O1 Pt1 C26 C27 -179.0(7)
N2 Pt1 C26 C31 -9.9(3)
N1 Pt1 C26 C31 168.4(3)
O1 Pt1 C26 C31 1.8(11)
C31 C26 C27 C28 -3.7(7)
Pt1 C26 C27 C28 177.1(4)
C26 C27 C28 C29 -0.1(8)
C27 C28 C29 C30 2.6(8)
C28 C29 C30 C31 -0.9(8)
N2 N3 C31 C26 -1.3(6)
N2 N3 C31 C30 -177.0(4)
C27 C26 C31 N3 -169.9(4)
Pt1 C26 C31 N3 9.5(5)
C27 C26 C31 C30 5.5(7)
Pt1 C26 C31 C30 -175.1(4)
C29 C30 C31 N3 172.1(5)
C29 C30 C31 C26 -3.3(8)
N3 N2 C32 C37 36.5(6)
Pt1 N2 C32 C37 -140.6(4)
N3 N2 C32 C33 -141.7(5)
Pt1 N2 C32 C33 41.2(6)
C37 C32 C33 C34 -0.7(8)
N2 C32 C33 C34 177.5(5)
C32 C33 C34 C35 1.1(9)
C33 C34 C35 C36 -1.1(10)
C34 C35 C36 C37 0.7(11)
C33 C32 C37 C36 0.3(8)
N2 C32 C37 C36 -177.9(5)
C35 C36 C37 C32 -0.3(10)
C51 N4 C38 C39 174.6(5)
Pt2 N4 C38 C39 -0.1(7)
N4 C38 C39 C44 -178.6(5)
N4 C38 C39 C40 -4.9(8)
Pt2 O3 C40 C41 -177.1(3)
Pt2 O3 C40 C39 2.7(6)
C38 C39 C40 O3 3.4(7)
C44 C39 C40 O3 177.1(4)
C38 C39 C40 C41 -176.8(4)
C44 C39 C40 C41 -3.1(6)
O3 C40 C41 C42 -177.9(4)
C39 C40 C41 C42 2.3(7)
C45 O4 C42 C41 2.5(7)
C45 O4 C42 C43 -178.4(4)
C40 C41 C42 O4 178.8(4)
C40 C41 C42 C43 -0.3(7)
O4 C42 C43 C44 180.0(4)
C41 C42 C43 C44 -0.9(8)
C42 C43 C44 C39 -0.1(8)
C38 C39 C44 C43 176.2(5)
C40 C39 C44 C43 2.1(7)
C42 O4 C45 C46 -176.0(4)
O4 C45 C46 C47 -178.8(4)
C45 C46 C47 C48 -178.8(5)
C46 C47 C48 C49 -179.9(5)
C47 C48 C49 C50 176.1(6)
C38 N4 C51 C52 -112.3(5)
Pt2 N4 C51 C52 62.5(5)
C38 N4 C51 C56 67.3(6)
Pt2 N4 C51 C56 -117.9(4)
C56 C51 C52 C53 -0.1(8)
N4 C51 C52 C53 179.5(5)
C51 C52 C53 C54 1.5(9)
C52 C53 C54 C55 -1.2(9)
C52 C53 C54 C57 176.8(5)
C53 C54 C55 C56 -0.7(8)
C57 C54 C55 C56 -178.6(5)
C54 C55 C56 C51 2.1(8)
C52 C51 C56 C55 -1.7(8)
N4 C51 C56 C55 178.7(5)
C55 C54 C57 C58 92.1(13)
C53 C54 C57 C58 -85.8(13)
C54 C57 C58 C59 38(4)
C57 C58 C59 C60 -174(2)
C58 C59 C60 C61 -157(3)
C59 C60 C61 C62 178.9(16)
N5 Pt2 C63 C64 -170.5(6)
N4 Pt2 C63 C64 17.8(6)
O3 Pt2 C63 C64 -155.6(7)
N5 Pt2 C63 C68 6.3(4)
N4 Pt2 C63 C68 -165.4(4)
O3 Pt2 C63 C68 21.2(10)
C68 C63 C64 C65 1.3(8)
Pt2 C63 C64 C65 178.0(5)
C63 C64 C65 C66 1.4(10)
C64 C65 C66 C67 -2.5(11)
C65 C66 C67 C68 0.9(11)
N5 N6 C68 C67 174.1(5)
N5 N6 C68 C63 -1.9(7)
C66 C67 C68 N6 -173.9(6)
C66 C67 C68 C63 1.9(10)
C64 C63 C68 N6 172.9(5)
Pt2 C63 C68 N6 -4.6(6)
C64 C63 C68 C67 -3.0(8)
Pt2 C63 C68 C67 179.5(5)
N6 N5 C69 C74 129.8(5)
Pt2 N5 C69 C74 -57.7(6)
N6 N5 C69 C70 -49.9(6)
Pt2 N5 C69 C70 122.5(4)
C74 C69 C70 C71 -1.5(8)
N5 C69 C70 C71 178.2(4)
C69 C70 C71 C72 -0.3(8)
C70 C71 C72 C73 1.0(9)
C71 C72 C73 C74 0.1(9)
C70 C69 C74 C73 2.6(7)
N5 C69 C74 C73 -177.2(5)
C72 C73 C74 C69 -1.8(8)
